data_2213927
loop_
_publ_author_name
'Wong, Jessica H.'
'Olmstead, Marilyn M.'
'Gervay-Hague, Jacquelyn'

_publ_section_title
;
 A diisopropoxyphosphonate monosulfone
;
_journal_coeditor_code PK2025
_journal_issue 6
_journal_name_full 'Acta Crystallographica Section E'
_journal_page_first o3045
_journal_page_last o3045
_journal_paper_doi 10.1107/S1600536807025068
_journal_volume 63
_journal_year 2007
_chemical_formula_iupac 'C14 H32 O8 P2 S'
_chemical_formula_moiety 'C14 H32 O8 P2 S'
_chemical_formula_sum 'C14 H32 O8 P2 S'
_chemical_formula_weight 422.40
_chemical_name_common 'Compound I'
_chemical_name_systematic
;
diisopropyl (diisopropoxyphosphorylmethylsulfonylmethyl)phosphonate
;
_space_group_IT_number 33
_symmetry_cell_setting orthorhombic
_symmetry_space_group_name_Hall 'P 2c -2n'
_symmetry_space_group_name_H-M 'P n a 21'
_atom_sites_solution_hydrogens geom
_atom_sites_solution_primary direct
_atom_sites_solution_secondary difmap
_audit_creation_method SHELXL-97
_cell_angle_alpha 90.00
_cell_angle_beta 90.00
_cell_angle_gamma 90.00
_cell_formula_units_Z 4
_cell_length_a 9.8124(9)
_cell_length_b 8.3298(8)
_cell_length_c 26.160(3)
_cell_measurement_reflns_used 994
_cell_measurement_temperature 90(2)
_cell_measurement_theta_max 20.0
_cell_measurement_theta_min 2.3
_cell_volume 2138.2(4)
_computing_cell_refinement 'SAINT (Bruker, 2004)'
_computing_data_collection 'SMART (Bruker, 2002)'
_computing_data_reduction SAINT
_computing_molecular_graphics 'XP in SHELXTL (Sheldrick, 1994)'
_computing_publication_material SHELXL97
_computing_structure_refinement 'SHELXL97 (Sheldrick, 1997)'
_computing_structure_solution 'SHELXS97 (Sheldrick, 1997)'
_diffrn_ambient_temperature 90(2)
_diffrn_detector_area_resol_mean 8.3
_diffrn_measured_fraction_theta_full 0.993
_diffrn_measured_fraction_theta_max 0.993
_diffrn_measurement_device_type 'Bruker SMART 1000'
_diffrn_measurement_method \w
_diffrn_radiation_monochromator graphite
_diffrn_radiation_source 'fine-focus sealed tube'
_diffrn_radiation_type MoK\a
_diffrn_radiation_wavelength 0.71073
_diffrn_reflns_av_R_equivalents 0.0294
_diffrn_reflns_av_sigmaI/netI 0.0288
_diffrn_reflns_limit_h_max 13
_diffrn_reflns_limit_h_min -13
_diffrn_reflns_limit_k_max 11
_diffrn_reflns_limit_k_min -11
_diffrn_reflns_limit_l_max 31
_diffrn_reflns_limit_l_min -36
_diffrn_reflns_number 20017
_diffrn_reflns_theta_full 30.51
_diffrn_reflns_theta_max 30.51
_diffrn_reflns_theta_min 1.56
_diffrn_standards_number 0
_exptl_absorpt_coefficient_mu 0.335
_exptl_absorpt_correction_T_max 0.974
_exptl_absorpt_correction_T_min 0.858
_exptl_absorpt_correction_type multi-scan
_exptl_absorpt_process_details '(SADABS; Sheldrick, 2005)'
_exptl_crystal_colour colorless
_exptl_crystal_density_diffrn 1.312
_exptl_crystal_density_method 'not measured'
_exptl_crystal_description needle
_exptl_crystal_F_000 904
_exptl_crystal_size_max 0.47
_exptl_crystal_size_mid 0.13
_exptl_crystal_size_min 0.08
_refine_diff_density_max 0.502
_refine_diff_density_min -0.235
_refine_ls_abs_structure_details 'Flack (1983), 2547 Friedel pairs'
_refine_ls_abs_structure_Flack 0.39(7)
_refine_ls_extinction_method none
_refine_ls_goodness_of_fit_ref 1.090
_refine_ls_hydrogen_treatment constr
_refine_ls_matrix_type full
_refine_ls_number_parameters 235
_refine_ls_number_reflns 6014
_refine_ls_number_restraints 1
_refine_ls_restrained_S_all 1.090
_refine_ls_R_factor_all 0.0421
_refine_ls_R_factor_gt 0.0341
_refine_ls_shift/su_max 0.001
_refine_ls_shift/su_mean 0.000
_refine_ls_structure_factor_coef Fsqd
_refine_ls_weighting_details 'calc w=1/[\s^2^(Fo^2^)+(0.0555P)^2^+0.3326P] where P=(Fo^2^+2Fc^2^)/3'
_refine_ls_weighting_scheme calc
_refine_ls_wR_factor_gt 0.0887
_refine_ls_wR_factor_ref 0.0948
_reflns_number_gt 5398
_reflns_number_total 6014
_reflns_threshold_expression I>2\s(I)
_cod_data_source_file pk2025.cif
_cod_data_source_block I
_cod_database_code 2213927
_cod_database_fobs_code 2213927

loop_
_symmetry_equiv_pos_as_xyz
'x, y, z'
'-x, -y, z+1/2'
'x+1/2, -y+1/2, z'
'-x+1/2, y+1/2, z+1/2'

loop_
_atom_site_type_symbol
_atom_site_label
_atom_site_fract_x
_atom_site_fract_y
_atom_site_fract_z
_atom_site_U_iso_or_equiv
_atom_site_adp_type
_atom_site_calc_flag
_atom_site_refinement_flags
_atom_site_occupancy
S S1 0.88344(5) 0.34367(4) 0.84454(2) 0.01515(8) Uani d . 1
P P1 0.89600(5) 0.11641(6) 0.933576(18) 0.01557(10) Uani d . 1
P P2 0.87014(4) 0.11416(6) 0.756060(18) 0.01532(10) Uani d . 1
O O1 0.80358(14) -0.01724(16) 0.95810(6) 0.0205(3) Uani d . 1
O O2 1.02766(13) 0.05791(16) 0.91381(6) 0.0192(3) Uani d . 1
O O3 0.90314(15) 0.24746(18) 0.97675(7) 0.0195(3) Uani d . 1
O O4 0.98063(14) 0.43243(17) 0.87483(6) 0.0205(3) Uani d . 1
O O5 0.78672(14) 0.43246(16) 0.81398(6) 0.0199(3) Uani d . 1
O O6 0.73851(13) 0.05654(16) 0.77615(6) 0.0190(3) Uani d . 1
O O7 0.96206(14) -0.02005(16) 0.73148(6) 0.0201(3) Uani d . 1
O O8 0.86268(14) 0.24438(17) 0.71228(7) 0.0201(4) Uani d . 1
C C1 1.0218(3) 0.2557(3) 1.01095(12) 0.0353(7) Uani d . 1
H H1 1.1065 0.2353 0.9907 0.042 Uiso calc R 1
C C2 0.79050(17) 0.2140(2) 0.88622(8) 0.0166(3) Uani d . 1
H H2A 0.7442 0.1309 0.8655 0.020 Uiso calc R 1
H H2B 0.7193 0.2773 0.9039 0.020 Uiso calc R 1
C C3 0.97566(17) 0.2129(2) 0.80333(7) 0.0159(3) Uani d . 1
H H3A 1.0217 0.1302 0.8243 0.019 Uiso calc R 1
H H3B 1.0471 0.2755 0.7855 0.019 Uiso calc R 1
C C4 1.0252(3) 0.4245(4) 1.03118(14) 0.0535(9) Uani d . 1
H H4A 0.9419 0.4455 1.0508 0.080 Uiso calc R 1
H H4B 1.0309 0.5001 1.0026 0.080 Uiso calc R 1
H H4C 1.1048 0.4380 1.0534 0.080 Uiso calc R 1
C C5 1.0094(5) 0.1308(5) 1.05165(14) 0.0823(15) Uani d . 1
H H5A 1.0128 0.0239 1.0361 0.123 Uiso calc R 1
H H5B 0.9225 0.1443 1.0696 0.123 Uiso calc R 1
H H5C 1.0847 0.1423 1.0760 0.123 Uiso calc R 1
C C6 0.8124(2) -0.1874(2) 0.94238(8) 0.0228(4) Uani d . 1
H H6 0.9097 -0.2167 0.9358 0.027 Uiso calc R 1
C C7 0.7587(3) -0.2831(4) 0.98725(11) 0.0453(7) Uani d . 1
H H7A 0.6638 -0.2529 0.9939 0.068 Uiso calc R 1
H H7B 0.8141 -0.2604 1.0176 0.068 Uiso calc R 1
H H7C 0.7635 -0.3980 0.9793 0.068 Uiso calc R 1
C C8 0.7292(2) -0.2133(3) 0.89447(9) 0.0260(4) Uani d . 1
H H8A 0.7708 -0.1546 0.8660 0.039 Uiso calc R 1
H H8B 0.6362 -0.1740 0.9000 0.039 Uiso calc R 1
H H8C 0.7266 -0.3281 0.8864 0.039 Uiso calc R 1
C C9 0.9539(2) -0.1899(2) 0.74786(8) 0.0217(4) Uani d . 1
H H9 0.8568 -0.2196 0.7545 0.026 Uiso calc R 1
C C10 1.0364(2) -0.2130(3) 0.79563(9) 0.0245(4) Uani d . 1
H H10A 0.9948 -0.1524 0.8237 0.037 Uiso calc R 1
H H10B 1.1295 -0.1745 0.7899 0.037 Uiso calc R 1
H H10C 1.0386 -0.3273 0.8045 0.037 Uiso calc R 1
C C11 1.0085(3) -0.2872(4) 0.70366(10) 0.0430(7) Uani d . 1
H H11A 1.1050 -0.2616 0.6984 0.064 Uiso calc R 1
H H11B 0.9570 -0.2613 0.6726 0.064 Uiso calc R 1
H H11C 0.9989 -0.4018 0.7113 0.064 Uiso calc R 1
C C12 0.7431(2) 0.2542(3) 0.67915(11) 0.0321(6) Uani d . 1
H H12 0.6593 0.2357 0.7001 0.039 Uiso calc R 1
C C13 0.7408(3) 0.4223(4) 0.65881(13) 0.0499(8) Uani d . 1
H H13A 0.8210 0.4400 0.6372 0.075 Uiso calc R 1
H H13B 0.7418 0.4984 0.6874 0.075 Uiso calc R 1
H H13C 0.6580 0.4384 0.6385 0.075 Uiso calc R 1
C C14 0.7511(5) 0.1291(4) 0.63869(15) 0.0702(11) Uani d . 1
H H14A 0.7596 0.0231 0.6546 0.105 Uiso calc R 1
H H14B 0.8307 0.1493 0.6170 0.105 Uiso calc R 1
H H14C 0.6683 0.1324 0.6178 0.105 Uiso calc R 1

loop_
_atom_site_aniso_label
_atom_site_aniso_U_11
_atom_site_aniso_U_22
_atom_site_aniso_U_33
_atom_site_aniso_U_12
_atom_site_aniso_U_13
_atom_site_aniso_U_23
S1 0.01363(16) 0.01357(15) 0.01826(17) 0.00011(15) -0.00119(14) 0.0008(2)
P1 0.0158(2) 0.0165(2) 0.0145(2) -0.00028(15) -0.00081(17) -0.0002(2)
P2 0.0149(2) 0.0155(2) 0.0155(2) 0.00026(15) -0.00078(16) 0.0012(2)
O1 0.0239(7) 0.0181(6) 0.0196(7) -0.0029(5) 0.0008(5) 0.0016(6)
O2 0.0178(6) 0.0198(6) 0.0200(7) 0.0023(5) -0.0006(5) -0.0001(5)
O3 0.0218(7) 0.0205(9) 0.0162(9) -0.0012(5) -0.0019(6) -0.0039(5)
O4 0.0186(6) 0.0177(6) 0.0253(8) -0.0032(5) -0.0019(5) -0.0031(6)
O5 0.0184(6) 0.0170(6) 0.0241(8) 0.0036(5) -0.0023(5) 0.0037(6)
O6 0.0181(6) 0.0200(6) 0.0191(7) -0.0016(5) -0.0009(5) 0.0003(5)
O7 0.0219(7) 0.0165(6) 0.0218(7) 0.0024(5) 0.0024(5) 0.0006(5)
O8 0.0200(7) 0.0215(9) 0.0189(10) -0.0004(5) -0.0019(5) 0.0043(5)
C1 0.0282(11) 0.0524(18) 0.0253(15) 0.0067(10) -0.0087(9) -0.0158(11)
C2 0.0129(7) 0.0175(8) 0.0196(10) 0.0009(6) -0.0003(6) 0.0007(7)
C3 0.0130(7) 0.0180(7) 0.0167(9) 0.0001(6) -0.0006(6) 0.0008(7)
C4 0.0459(16) 0.061(2) 0.053(2) -0.0150(14) -0.0063(14) -0.0313(17)
C5 0.141(4) 0.069(3) 0.037(2) 0.023(3) -0.043(2) 0.0053(17)
C6 0.0265(9) 0.0161(9) 0.0259(11) 0.0002(7) -0.0040(7) 0.0022(7)
C7 0.075(2) 0.0267(12) 0.0344(16) -0.0088(13) -0.0016(14) 0.0128(12)
C8 0.0320(10) 0.0199(9) 0.0261(12) -0.0022(8) -0.0045(8) -0.0003(9)
C9 0.0235(9) 0.0156(8) 0.0260(11) -0.0011(6) -0.0029(7) 0.0001(7)
C10 0.0288(10) 0.0184(9) 0.0262(12) 0.0001(8) -0.0046(8) 0.0029(9)
C11 0.075(2) 0.0239(11) 0.0304(16) 0.0092(12) -0.0089(13) -0.0082(11)
C12 0.0284(11) 0.0445(16) 0.0234(15) -0.0037(9) -0.0100(9) 0.0141(10)
C13 0.0465(16) 0.0557(19) 0.0474(19) 0.0145(13) -0.0021(13) 0.0302(15)
C14 0.108(3) 0.062(2) 0.041(2) -0.023(2) -0.033(2) 0.0001(17)

loop_
_atom_type_symbol
_atom_type_description
_atom_type_scat_dispersion_real
_atom_type_scat_dispersion_imag
_atom_type_scat_source
C C 0.0033 0.0016 'International Tables Vol C Tables 4.2.6.8 and 6.1.1.4'
H H 0.0000 0.0000 'International Tables Vol C Tables 4.2.6.8 and 6.1.1.4'
O O 0.0106 0.0060 'International Tables Vol C Tables 4.2.6.8 and 6.1.1.4'
P P 0.1023 0.0942 'International Tables Vol C Tables 4.2.6.8 and 6.1.1.4'
S S 0.1246 0.1234 'International Tables Vol C Tables 4.2.6.8 and 6.1.1.4'

loop_
_geom_angle_atom_site_label_1
_geom_angle_atom_site_label_2
_geom_angle_atom_site_label_3
_geom_angle
O4 S1 O5 118.40(7)
O4 S1 C3 108.06(8)
O5 S1 C3 108.18(9)
O4 S1 C2 108.19(9)
O5 S1 C2 108.19(9)
C3 S1 C2 105.04(7)
O2 P1 O3 116.25(8)
O2 P1 O1 114.48(8)
O3 P1 O1 102.95(9)
O2 P1 C2 114.21(9)
O3 P1 C2 101.86(9)
O1 P1 C2 105.53(8)
O6 P2 O7 114.61(8)
O6 P2 O8 116.19(8)
O7 P2 O8 102.60(9)
O6 P2 C3 113.92(9)
O7 P2 C3 105.91(8)
O8 P2 C3 102.10(9)
C6 O1 P1 122.11(13)
C1 O3 P1 120.32(15)
C9 O7 P2 121.98(13)
C12 O8 P2 120.39(14)
O3 C1 C5 109.7(3)
O3 C1 C4 106.0(2)
C5 C1 C4 113.7(3)
O3 C1 H1 109.1
C5 C1 H1 109.1
C4 C1 H1 109.1
S1 C2 P1 113.46(9)
S1 C2 H2A 108.9
P1 C2 H2A 108.9
S1 C2 H2B 108.9
P1 C2 H2B 108.9
H2A C2 H2B 107.7
S1 C3 P2 113.65(9)
S1 C3 H3A 108.8
P2 C3 H3A 108.8
S1 C3 H3B 108.8
P2 C3 H3B 108.8
H3A C3 H3B 107.7
C1 C4 H4A 109.5
C1 C4 H4B 109.5
H4A C4 H4B 109.5
C1 C4 H4C 109.5
H4A C4 H4C 109.5
H4B C4 H4C 109.5
C1 C5 H5A 109.5
C1 C5 H5B 109.5
H5A C5 H5B 109.5
C1 C5 H5C 109.5
H5A C5 H5C 109.5
H5B C5 H5C 109.5
O1 C6 C8 109.63(16)
O1 C6 C7 105.61(19)
C8 C6 C7 112.32(19)
O1 C6 H6 109.7
C8 C6 H6 109.7
C7 C6 H6 109.7
C6 C7 H7A 109.5
C6 C7 H7B 109.5
H7A C7 H7B 109.5
C6 C7 H7C 109.5
H7A C7 H7C 109.5
H7B C7 H7C 109.5
C6 C8 H8A 109.5
C6 C8 H8B 109.5
H8A C8 H8B 109.5
C6 C8 H8C 109.5
H8A C8 H8C 109.5
H8B C8 H8C 109.5
O7 C9 C10 109.55(16)
O7 C9 C11 105.78(18)
C10 C9 C11 112.18(19)
O7 C9 H9 109.8
C10 C9 H9 109.8
C11 C9 H9 109.8
C9 C10 H10A 109.5
C9 C10 H10B 109.5
H10A C10 H10B 109.5
C9 C10 H10C 109.5
H10A C10 H10C 109.5
H10B C10 H10C 109.5
C9 C11 H11A 109.5
C9 C11 H11B 109.5
H11A C11 H11B 109.5
C9 C11 H11C 109.5
H11A C11 H11C 109.5
H11B C11 H11C 109.5
O8 C12 C14 109.9(2)
O8 C12 C13 106.0(2)
C14 C12 C13 113.7(3)
O8 C12 H12 109.0
C14 C12 H12 109.0
C13 C12 H12 109.0
C12 C13 H13A 109.5
C12 C13 H13B 109.5
H13A C13 H13B 109.5
C12 C13 H13C 109.5
H13A C13 H13C 109.5
H13B C13 H13C 109.5
C12 C14 H14A 109.5
C12 C14 H14B 109.5
H14A C14 H14B 109.5
C12 C14 H14C 109.5
H14A C14 H14C 109.5
H14B C14 H14C 109.5

loop_
_geom_bond_atom_site_label_1
_geom_bond_atom_site_label_2
_geom_bond_distance
S1 O4 1.4435(15)
S1 O5 1.4446(14)
S1 C3 1.780(2)
S1 C2 1.785(2)
P1 O2 1.4744(14)
P1 O3 1.5722(17)
P1 O1 1.5727(14)
P1 C2 1.808(2)
P2 O6 1.4747(14)
P2 O7 1.5737(14)
P2 O8 1.5791(18)
P2 C3 1.811(2)
O1 C6 1.478(2)
O3 C1 1.470(3)
O7 C9 1.480(2)
O8 C12 1.461(3)
C1 C5 1.493(5)
C1 C4 1.503(4)
C1 H1 1.0000
C2 H2A 0.9900
C2 H2B 0.9900
C3 H3A 0.9900
C3 H3B 0.9900
C4 H4A 0.9800
C4 H4B 0.9800
C4 H4C 0.9800
C5 H5A 0.9800
C5 H5B 0.9800
C5 H5C 0.9800
C6 C8 1.511(3)
C6 C7 1.514(3)
C6 H6 1.0000
C7 H7A 0.9800
C7 H7B 0.9800
C7 H7C 0.9800
C8 H8A 0.9800
C8 H8B 0.9800
C8 H8C 0.9800
C9 C10 1.501(3)
C9 C11 1.510(3)
C9 H9 1.0000
C10 H10A 0.9800
C10 H10B 0.9800
C10 H10C 0.9800
C11 H11A 0.9800
C11 H11B 0.9800
C11 H11C 0.9800
C12 C14 1.487(5)
C12 C13 1.498(4)
C12 H12 1.0000
C13 H13A 0.9800
C13 H13B 0.9800
C13 H13C 0.9800
C14 H14A 0.9800
C14 H14B 0.9800
C14 H14C 0.9800

loop_
_geom_torsion_atom_site_label_1
_geom_torsion_atom_site_label_2
_geom_torsion_atom_site_label_3
_geom_torsion_atom_site_label_4
_geom_torsion
O2 P1 O1 C6 -27.16(17)
O3 P1 O1 C6 -154.28(14)
C2 P1 O1 C6 99.30(15)
O2 P1 O3 C1 -27.2(2)
O1 P1 O3 C1 98.8(2)
C2 P1 O3 C1 -152.02(19)
O6 P2 O7 C9 -27.84(17)
O8 P2 O7 C9 -154.70(14)
C3 P2 O7 C9 98.62(15)
O6 P2 O8 C12 -25.8(2)
O7 P2 O8 C12 100.08(19)
C3 P2 O8 C12 -150.33(19)
P1 O3 C1 C5 -79.7(3)
P1 O3 C1 C4 157.1(2)
O4 S1 C2 P1 -41.92(13)
O5 S1 C2 P1 -171.33(10)
C3 S1 C2 P1 73.30(14)
O2 P1 C2 S1 -41.65(14)
O3 P1 C2 S1 84.50(12)
O1 P1 C2 S1 -168.27(10)
O4 S1 C3 P2 -171.38(10)
O5 S1 C3 P2 -42.06(13)
C2 S1 C3 P2 73.30(13)
O6 P2 C3 S1 -41.75(14)
O7 P2 C3 S1 -168.63(10)
O8 P2 C3 S1 84.33(12)
P1 O1 C6 C8 -82.50(19)
P1 O1 C6 C7 156.28(17)
P2 O7 C9 C10 -81.56(19)
P2 O7 C9 C11 157.34(16)
P2 O8 C12 C14 -80.1(3)
P2 O8 C12 C13 156.62(19)

loop_
_cod_related_entry_id
_cod_related_entry_database
_cod_related_entry_code
1 ChemSpider 21124363
